data_7208876
loop_
_publ_author_name
'Williams, Edward R.'
'Weller, Mark T.'

_publ_section_title
;
 Hydrothermal synthesis and structural characterisation of
 [H2DABCO]3[Cu16Cl22]: a new copper(i) chloride framework
;
_journal_issue 1
_journal_name_full CrystEngComm
_journal_page_first 31
_journal_paper_doi 10.1039/c2ce26068a
_journal_volume 15
_journal_year 2013
_chemical_formula_sum 'C18 H42 Cl22 Cu16 N6'
_chemical_formula_weight 2139.12
_space_group_IT_number 19
_symmetry_cell_setting orthorhombic
_symmetry_space_group_name_Hall 'P 2ac 2ab'
_symmetry_space_group_name_H-M 'P 21 21 21'
_atom_sites_solution_hydrogens geom
_atom_sites_solution_primary direct
_atom_sites_solution_secondary difmap
_audit_creation_method SHELXL-97
_audit_update_record
;
2012-06-01 # Formatted by publCIF
;
_cell_angle_alpha 90.00
_cell_angle_beta 90.00
_cell_angle_gamma 90.00
_cell_formula_units_Z 4
_cell_length_a 12.8722(5)
_cell_length_b 12.9237(4)
_cell_length_c 29.641(2)
_cell_measurement_reflns_used 22503
_cell_measurement_temperature 100(2)
_cell_measurement_theta_max 27.5
_cell_measurement_theta_min 3.0
_cell_volume 4931.0(4)
_computing_structure_refinement 'SHELXL-97 (Sheldrick, 2008)'
_diffrn_ambient_temperature 100
_diffrn_detector CCD
_diffrn_detector_area_resol_mean 28.5714
_diffrn_measured_fraction_theta_full 0.997
_diffrn_measured_fraction_theta_max 0.997
_diffrn_measurement_details
;
scan:
Number of images: 104
Slice: -110.0000 - -6.0000
Image width: 1.0000
Exp time: 20.0000
Rotation axis: Omega
Omega: 0.0000
Kappa: -15.0000
Phi: 225.0000
XTD: 44.7940
2theta: -19.6237
scan:
Number of images: 98
Slice: -58.0000 - 40.0000
Image width: 1.0000
Exp time: 20.0000
Rotation axis: Omega
Omega: 0.0000
Kappa: 70.0000
Phi: 0.0000
XTD: 44.7940
2theta: -19.6237

;
_diffrn_measurement_device
;
AFC12 (Right): Kappa 3 circle
;
_diffrn_measurement_device_type
;
Rigaku Saturn724+ (2x2 bin mode)
;
_diffrn_measurement_method 'profile data from \w-scans'
_diffrn_measurement_specimen_support Mitegen
_diffrn_orient_matrix_UB_11 -0.025923
_diffrn_orient_matrix_UB_12 -0.069112
_diffrn_orient_matrix_UB_13 0.010170
_diffrn_orient_matrix_UB_21 -0.067349
_diffrn_orient_matrix_UB_22 0.032216
_diffrn_orient_matrix_UB_23 0.009245
_diffrn_orient_matrix_UB_31 -0.028765
_diffrn_orient_matrix_UB_32 -0.013146
_diffrn_orient_matrix_UB_33 -0.030810
_diffrn_radiation_monochromator Confocal
_diffrn_radiation_type MoK\a
_diffrn_radiation_wavelength 0.71075
_diffrn_reflns_av_R_equivalents 0.042
_diffrn_reflns_av_unetI/netI 0.057
_diffrn_reflns_limit_h_max 16
_diffrn_reflns_limit_h_min -13
_diffrn_reflns_limit_k_max 16
_diffrn_reflns_limit_k_min -16
_diffrn_reflns_limit_l_max 30
_diffrn_reflns_limit_l_min -38
_diffrn_reflns_number 23612
_diffrn_reflns_theta_full 27.5
_diffrn_reflns_theta_max 27.5
_diffrn_reflns_theta_min 3.0
_diffrn_source 'Rotating Anode'
_diffrn_source_current 55.0
_diffrn_source_power 2.5
_diffrn_source_voltage 45.0
_exptl_absorpt_coefficient_mu 7.962
_exptl_absorpt_correction_T_max 0.5032
_exptl_absorpt_correction_T_min 0.3814
_exptl_absorpt_correction_type multi-scan
_exptl_crystal_colour colourless
_exptl_crystal_density_diffrn 2.881
_exptl_crystal_density_method 'not measured'
_exptl_crystal_description block
_exptl_crystal_F_000 4120
_exptl_crystal_size_max 0.15
_exptl_crystal_size_mid 0.10
_exptl_crystal_size_min 0.10
_refine_diff_density_max 2.769
_refine_diff_density_min -2.663
_refine_diff_density_rms 0.251
_refine_ls_abs_structure_details 'Flack H D (1983), Acta Cryst. A39, 876-881'
_refine_ls_abs_structure_Flack 0.0(7)
_refine_ls_extinction_method none
_refine_ls_goodness_of_fit_ref 1.130
_refine_ls_hydrogen_treatment constr
_refine_ls_matrix_type full
_refine_ls_number_parameters 558
_refine_ls_number_reflns 11287
_refine_ls_number_restraints 0
_refine_ls_restrained_S_all 1.130
_refine_ls_R_factor_all 0.0659
_refine_ls_R_factor_gt 0.0592
_refine_ls_shift/su_max 0.014
_refine_ls_shift/su_mean 0.001
_refine_ls_structure_factor_coef Fsqd
_refine_ls_weighting_details 'calc w=1/[\s^2^(Fo^2^)+(0.0000P)^2^+135.5673P] where P=(Fo^2^+2Fc^2^)/3'
_refine_ls_weighting_scheme calc
_refine_ls_wR_factor_gt 0.1379
_refine_ls_wR_factor_ref 0.1413
_reflns_number_gt 10304
_reflns_number_total 11287
_reflns_threshold_expression >2\s(I)
_cod_data_source_file c2ce26068a.txt
_cod_data_source_block 2012erw042_at1
_cod_original_sg_symbol_H-M P212121
_cod_database_code 7208876

loop_
_symmetry_equiv_pos_as_xyz
'x, y, z'
'-x+1/2, -y, z+1/2'
'-x, y+1/2, -z+1/2'
'x+1/2, -y+1/2, -z'

loop_
_atom_site_label
_atom_site_type_symbol
_atom_site_fract_x
_atom_site_fract_y
_atom_site_fract_z
_atom_site_U_iso_or_equiv
_atom_site_adp_type
_atom_site_occupancy
_atom_site_symmetry_multiplicity
_atom_site_calc_flag
_atom_site_refinement_flags
C7 C 0.0655(10) 0.3365(9) 0.9032(4) 0.017(2) Uani 1 1 d .
H7A H 0.0277 0.3977 0.9127 0.020 Uiso 1 1 calc R
H7B H 0.1335 0.3374 0.9172 0.020 Uiso 1 1 calc R
C8 C -0.1040(8) 0.2475(10) 0.9028(3) 0.014(2) Uani 1 1 d .
H8A H -0.1402 0.2967 0.9219 0.017 Uiso 1 1 calc R
H8B H -0.1377 0.1807 0.9058 0.017 Uiso 1 1 calc R
C9 C 0.0544(9) 0.1473(9) 0.8950(4) 0.014(2) Uani 1 1 d .
H9A H 0.0273 0.0847 0.9086 0.017 Uiso 1 1 calc R
H9B H 0.1292 0.1483 0.8991 0.017 Uiso 1 1 calc R
C10 C -0.1077(9) 0.2833(9) 0.8538(4) 0.015(2) Uani 1 1 d .
H10A H -0.1618 0.2467 0.8376 0.018 Uiso 1 1 calc R
H10B H -0.1219 0.3569 0.8523 0.018 Uiso 1 1 calc R
C11 C 0.0762(9) 0.3351(9) 0.8527(4) 0.014(2) Uani 1 1 d .
H11A H 0.1459 0.3139 0.8443 0.017 Uiso 1 1 calc R
H11B H 0.0639 0.4038 0.8406 0.017 Uiso 1 1 calc R
C12 C 0.0276(9) 0.1500(9) 0.8444(4) 0.015(2) Uani 1 1 d .
H12A H 0.0872 0.1293 0.8266 0.018 Uiso 1 1 calc R
H12B H -0.0294 0.1033 0.8380 0.018 Uiso 1 1 calc R
C13 C 0.0134(11) 0.1566(11) 0.2210(5) 0.027(3) Uani 1 1 d .
H13A H 0.0182 0.1522 0.1884 0.033 Uiso 1 1 calc R
H13B H 0.0082 0.0869 0.2330 0.033 Uiso 1 1 calc R
C14 C 0.5967(13) 0.7328(12) 0.0304(6) 0.041(4) Uani 1 1 d .
H14A H 0.6674 0.7580 0.0327 0.049 Uiso 1 1 calc R
H14B H 0.5786 0.6976 0.0582 0.049 Uiso 1 1 calc R
C15 C 0.0005(11) 0.2300(11) 0.3085(4) 0.028(3) Uani 1 1 d .
H15A H -0.0140 0.2739 0.3343 0.033 Uiso 1 1 calc R
H15B H 0.0319 0.1664 0.3192 0.033 Uiso 1 1 calc R
C16 C 0.1094(10) 0.2105(10) 0.2401(4) 0.022(3) Uani 1 1 d .
H16A H 0.1568 0.1600 0.2528 0.026 Uiso 1 1 calc R
H16B H 0.1454 0.2479 0.2164 0.026 Uiso 1 1 calc R
C17 C 0.0179(9) 0.3720(9) 0.2545(4) 0.015(2) Uani 1 1 d .
H17A H 0.0669 0.4150 0.2382 0.019 Uiso 1 1 calc R
H17B H -0.0158 0.4142 0.2772 0.019 Uiso 1 1 calc R
C18 C 0.4203(14) 0.7814(13) 0.0294(5) 0.042(4) Uani 1 1 d .
H18A H 0.4170 0.7549 0.0599 0.051 Uiso 1 1 calc R
H18B H 0.3702 0.8372 0.0268 0.051 Uiso 1 1 calc R
C19 C 0.5323(12) 0.8585(12) -0.0262(7) 0.050(5) Uani 1 1 d .
H19A H 0.4888 0.9189 -0.0307 0.060 Uiso 1 1 calc R
H19B H 0.6038 0.8783 -0.0320 0.060 Uiso 1 1 calc R
C20 C 0.5016(13) 0.7772(13) -0.0573(5) 0.039(4) Uani 1 1 d .
H20A H 0.5560 0.7662 -0.0794 0.047 Uiso 1 1 calc R
H20B H 0.4390 0.7977 -0.0731 0.047 Uiso 1 1 calc R
C21 C -0.0636(11) 0.3279(10) 0.2217(5) 0.025(3) Uani 1 1 d .
H21A H -0.1287 0.3650 0.2247 0.029 Uiso 1 1 calc R
H21B H -0.0397 0.3342 0.1908 0.029 Uiso 1 1 calc R
C22 C 0.5852(15) 0.6615(15) -0.0092(6) 0.051(5) Uiso 1 1 d .
H22A H 0.5906 0.5903 0.0009 0.061 Uiso 1 1 calc R
H22B H 0.6405 0.6744 -0.0307 0.061 Uiso 1 1 calc R
C23 C -0.0987(10) 0.2068(12) 0.2830(4) 0.024(3) Uani 1 1 d .
H23A H -0.1221 0.1372 0.2899 0.029 Uiso 1 1 calc R
H23B H -0.1528 0.2549 0.2920 0.029 Uiso 1 1 calc R
C24 C 0.393(2) 0.702(2) -0.0011(9) 0.080(7) Uiso 1 1 d .
H24A H 0.3337 0.7228 -0.0189 0.096 Uiso 1 1 calc R
H24B H 0.3742 0.6399 0.0156 0.096 Uiso 1 1 calc R
N1 N -0.0777(8) 0.2168(7) 0.2339(3) 0.0120(19) Uani 1 1 d .
H1 H -0.1335 0.1919 0.2186 0.014 Uiso 1 1 calc R
N2 N 0.0730(8) 0.2846(8) 0.2762(3) 0.017(2) Uani 1 1 d .
H2 H 0.1289 0.3091 0.2916 0.021 Uiso 1 1 calc R
N3 N 0.0070(6) 0.2398(7) 0.9167(3) 0.0093(16) Uiso 1 1 d .
H3 H 0.0103 0.2325 0.9472 0.011 Uiso 1 1 calc R
N4 N -0.0026(6) 0.2597(7) 0.8336(3) 0.0094(16) Uiso 1 1 d .
H4 H -0.0059 0.2675 0.8031 0.011 Uiso 1 1 calc R
N5 N 0.4820(12) 0.6782(10) -0.0315(5) 0.041(4) Uani 1 1 d .
H5 H 0.4665 0.6251 -0.0505 0.049 Uiso 1 1 calc R
N6 N 0.5218(11) 0.8212(11) 0.0211(5) 0.041(4) Uani 1 1 d .
H6 H 0.5350 0.8742 0.0404 0.050 Uiso 1 1 calc R
Cl1 Cl 0.9936(2) 0.8867(2) 0.86557(9) 0.0133(5) Uani 1 1 d .
Cl2 Cl 0.6361(2) 1.2580(2) 0.88198(8) 0.0135(5) Uani 1 1 d .
Cl3 Cl 0.33672(19) 0.2565(2) 0.87868(8) 0.0135(5) Uani 1 1 d .
Cl4 Cl 0.4749(2) 0.3989(2) 0.99022(9) 0.0125(5) Uani 1 1 d .
Cl5 Cl 0.71474(19) 0.25877(19) 1.00690(8) 0.0112(4) Uani 1 1 d .
Cl6 Cl 0.8490(2) 0.7414(2) 0.75548(9) 0.0164(5) Uani 1 1 d .
Cl7 Cl 1.1386(2) 0.72917(19) 0.76020(8) 0.0118(5) Uani 1 1 d .
Cl8 Cl 0.7824(3) 0.4926(2) 0.93425(9) 0.0171(6) Uani 1 1 d .
Cl9 Cl 0.7656(2) 1.0085(2) 0.93697(9) 0.0162(6) Uani 1 1 d .
Cl10 Cl 1.2816(2) 0.73389(19) 0.86672(8) 0.0138(5) Uani 1 1 d .
Cl11 Cl 1.2233(3) 0.5254(2) 0.94344(9) 0.0183(6) Uani 1 1 d .
Cl12 Cl 1.0050(2) 0.97174(19) 0.74194(8) 0.0106(5) Uani 1 1 d .
Cl13 Cl 1.2863(2) 0.4809(2) 0.80287(8) 0.0125(5) Uani 1 1 d .
Cl14 Cl 0.4931(2) 0.5306(2) 0.88312(9) 0.0132(5) Uani 1 1 d .
Cl15 Cl 0.7330(2) 0.7564(2) 0.88208(9) 0.0206(6) Uani 1 1 d .
Cl16 Cl 0.4846(2) 0.1200(2) 0.98719(9) 0.0156(5) Uani 1 1 d .
Cl17 Cl 0.7553(2) 1.0368(2) 0.81597(8) 0.0133(5) Uani 1 1 d .
Cl18 Cl 0.7196(2) 0.4979(2) 0.81211(9) 0.0144(5) Uani 1 1 d .
Cl19 Cl 0.4914(2) 0.9986(2) 0.86968(10) 0.0178(6) Uani 1 1 d .
Cl20 Cl 1.2439(2) 0.9866(2) 0.80682(9) 0.0134(5) Uani 1 1 d .
Cl37 Cl 1.2576(2) 0.9509(2) 0.94821(9) 0.0191(6) Uani 1 1 d .
Cl38 Cl 0.9945(2) 0.6018(2) 0.86996(9) 0.0161(5) Uani 1 1 d .
Cu1A Cu 1.12777(14) 0.68318(12) 0.83503(6) 0.0146(4) Uani 0.859(4) 1 d P
Cu1B Cu 1.0609(11) 0.6606(11) 0.8163(5) 0.033(3) Uiso 0.141(4) 1 d P
Cu2A Cu 0.92182(17) 0.7521(3) 0.82407(7) 0.0454(7) Uani 0.859(4) 1 d P
Cu2B Cu 0.9352(11) 0.8299(11) 0.8007(5) 0.035(3) Uiso 0.141(4) 1 d P
Cu3A Cu 1.09436(13) 0.88174(13) 0.80056(6) 0.0151(4) Uani 0.859(4) 1 d P
Cu3B Cu 1.1583(12) 0.8447(11) 0.8350(6) 0.049(5) Uani 0.141(4) 1 d P
Cu4 Cu 1.28074(14) 0.54455(12) 0.87293(5) 0.0207(3) Uani 1 1 d .
Cu5 Cu 0.80299(17) 0.59888(13) 0.86515(6) 0.0309(4) Uani 1 1 d .
Cu6 Cu 0.41586(13) 0.38417(13) 0.91551(5) 0.0226(3) Uani 1 1 d .
Cu7 Cu 0.80629(14) 0.91230(13) 0.86533(6) 0.0248(4) Uani 1 1 d .
Cu8 Cu 0.42922(13) 1.13509(13) 0.91393(5) 0.0210(3) Uani 1 1 d .
Cu9 Cu 1.27958(19) 0.95742(19) 0.87653(6) 0.0449(6) Uani 1 1 d .
Cu10 Cu 0.64690(14) 1.06919(16) 0.88752(6) 0.0308(4) Uani 1 1 d .
Cu11 Cu 0.64376(14) 0.44071(15) 0.89260(6) 0.0280(4) Uani 1 1 d .
Cu12 Cu 1.15905(11) 0.54101(12) 0.75513(5) 0.0155(3) Uani 1 1 d .
Cu13 Cu 0.85402(12) 0.57227(12) 0.77380(6) 0.0213(3) Uani 1 1 d .
Cu14 Cu 0.28893(12) 0.40223(11) 0.99315(5) 0.0156(3) Uani 1 1 d .
Cu15 Cu 0.80539(12) 0.41036(11) 1.00874(5) 0.0173(3) Uani 1 1 d .
Cu16 Cu 0.57697(11) 0.26929(14) 0.95387(5) 0.0218(3) Uani 1 1 d .

loop_
_atom_site_aniso_label
_atom_site_aniso_U_11
_atom_site_aniso_U_22
_atom_site_aniso_U_33
_atom_site_aniso_U_23
_atom_site_aniso_U_13
_atom_site_aniso_U_12
C7 0.019(6) 0.013(5) 0.018(6) 0.008(4) -0.005(5) -0.009(5)
C8 0.010(5) 0.017(5) 0.017(5) 0.009(5) 0.006(4) -0.001(5)
C9 0.012(6) 0.011(5) 0.018(5) -0.006(4) -0.004(4) 0.003(4)
C10 0.011(5) 0.022(6) 0.012(5) -0.003(4) 0.002(4) -0.001(4)
C11 0.010(5) 0.016(5) 0.016(5) -0.001(4) 0.001(4) -0.007(4)
C12 0.017(6) 0.013(5) 0.016(5) 0.004(4) 0.005(4) 0.007(5)
C13 0.022(7) 0.025(7) 0.035(7) -0.017(6) 0.005(6) -0.002(6)
C14 0.041(9) 0.026(8) 0.054(9) -0.006(7) -0.019(8) 0.010(7)
C15 0.029(7) 0.034(8) 0.020(6) 0.018(6) -0.010(5) -0.010(6)
C16 0.018(6) 0.017(6) 0.029(6) -0.002(5) -0.004(5) 0.007(5)
C17 0.020(6) 0.009(5) 0.017(5) -0.006(4) -0.007(5) -0.002(5)
C18 0.059(11) 0.043(10) 0.026(7) 0.000(7) 0.003(7) 0.005(8)
C19 0.021(8) 0.024(8) 0.105(16) 0.040(9) -0.019(9) -0.011(6)
C20 0.035(9) 0.047(10) 0.035(8) 0.008(7) 0.007(7) -0.001(7)
C21 0.021(7) 0.015(6) 0.038(8) 0.012(5) -0.019(6) -0.002(5)
C23 0.019(6) 0.042(8) 0.011(5) 0.001(5) 0.003(5) -0.003(6)
N1 0.013(5) 0.014(5) 0.009(4) 0.002(3) -0.002(3) -0.004(4)
N2 0.011(5) 0.030(6) 0.010(4) -0.005(4) -0.001(4) -0.002(4)
N5 0.065(10) 0.019(6) 0.038(7) -0.009(5) -0.022(7) 0.007(6)
N6 0.044(8) 0.034(7) 0.045(8) -0.031(6) -0.008(6) -0.010(6)
Cl1 0.0150(12) 0.0088(11) 0.0161(12) -0.0018(10) 0.0032(10) 0.0004(10)
Cl2 0.0144(12) 0.0141(12) 0.0119(10) -0.0002(10) 0.0033(9) 0.0011(11)
Cl3 0.0120(11) 0.0141(12) 0.0143(11) 0.0016(11) 0.0000(9) -0.0001(11)
Cl4 0.0121(12) 0.0130(12) 0.0124(11) -0.0014(10) -0.0018(10) -0.0003(10)
Cl5 0.0125(11) 0.0072(10) 0.0139(10) 0.0008(10) -0.0012(9) -0.0007(10)
Cl6 0.0183(13) 0.0130(12) 0.0179(11) 0.0024(11) 0.0069(10) 0.0006(11)
Cl7 0.0183(13) 0.0073(11) 0.0100(10) -0.0021(9) 0.0010(9) -0.0006(10)
Cl8 0.0238(16) 0.0148(12) 0.0127(12) 0.0055(10) -0.0014(11) 0.0014(11)
Cl9 0.0257(16) 0.0131(12) 0.0099(12) -0.0024(10) -0.0028(10) 0.0061(11)
Cl10 0.0171(12) 0.0084(11) 0.0158(11) 0.0002(10) 0.0005(10) 0.0012(10)
Cl11 0.0331(17) 0.0105(12) 0.0113(11) 0.0026(9) -0.0021(11) 0.0012(12)
Cl12 0.0102(11) 0.0094(11) 0.0123(11) 0.0006(9) -0.0001(9) 0.0009(9)
Cl13 0.0133(12) 0.0121(12) 0.0120(11) -0.0017(9) -0.0019(10) 0.0043(10)
Cl14 0.0133(12) 0.0140(12) 0.0124(11) 0.0016(10) 0.0006(10) 0.0031(10)
Cl15 0.0245(14) 0.0094(11) 0.0280(14) 0.0025(12) 0.0007(11) 0.0008(12)
Cl16 0.0118(13) 0.0192(13) 0.0159(12) -0.0002(11) 0.0007(10) -0.0018(11)
Cl17 0.0137(13) 0.0156(12) 0.0106(11) -0.0004(10) 0.0031(10) 0.0001(10)
Cl18 0.0131(13) 0.0186(12) 0.0116(11) -0.0009(10) 0.0020(10) -0.0049(11)
Cl19 0.0130(13) 0.0148(13) 0.0258(14) -0.0042(11) -0.0007(11) -0.0017(10)
Cl20 0.0140(13) 0.0156(12) 0.0106(11) 0.0029(10) -0.0022(9) -0.0037(10)
Cl37 0.0259(16) 0.0159(13) 0.0156(12) -0.0075(11) 0.0009(11) -0.0044(12)
Cl38 0.0147(13) 0.0181(13) 0.0157(13) -0.0035(11) 0.0015(10) 0.0003(11)
Cu1A 0.0166(9) 0.0140(8) 0.0133(8) 0.0032(6) 0.0051(6) -0.0017(6)
Cu2A 0.0300(12) 0.0734(18) 0.0328(11) -0.0313(13) 0.0036(9) -0.0154(13)
Cu3A 0.0150(8) 0.0136(8) 0.0169(8) -0.0008(6) -0.0007(6) 0.0006(6)
Cu3B 0.036(8) 0.024(7) 0.087(12) 0.036(8) 0.021(8) 0.013(6)
Cu4 0.0300(9) 0.0190(7) 0.0132(7) -0.0033(6) 0.0012(6) -0.0008(7)
Cu5 0.0557(12) 0.0171(8) 0.0200(8) -0.0026(6) -0.0069(8) 0.0020(8)
Cu6 0.0241(8) 0.0239(8) 0.0198(7) -0.0059(6) -0.0001(6) -0.0053(7)
Cu7 0.0317(9) 0.0189(8) 0.0239(8) 0.0049(6) 0.0014(7) 0.0018(7)
Cu8 0.0197(8) 0.0239(8) 0.0195(7) 0.0049(6) -0.0010(6) 0.0040(6)
Cu9 0.0549(13) 0.0676(14) 0.0122(8) 0.0045(9) 0.0004(8) 0.0316(12)
Cu10 0.0181(8) 0.0475(11) 0.0269(8) 0.0028(8) -0.0067(7) -0.0056(8)
Cu11 0.0225(9) 0.0344(9) 0.0271(8) -0.0043(7) -0.0038(7) 0.0094(7)
Cu12 0.0100(7) 0.0191(7) 0.0174(6) 0.0040(6) 0.0004(5) 0.0013(6)
Cu13 0.0172(8) 0.0156(7) 0.0311(8) 0.0068(6) 0.0070(6) 0.0023(6)
Cu14 0.0199(7) 0.0101(6) 0.0168(7) -0.0007(5) -0.0003(6) -0.0007(6)
Cu15 0.0186(8) 0.0095(6) 0.0240(7) -0.0026(6) 0.0003(6) -0.0011(6)
Cu16 0.0136(7) 0.0377(10) 0.0141(6) 0.0014(7) -0.0003(5) 0.0001(7)

loop_
_atom_type_symbol
_atom_type_description
_atom_type_scat_dispersion_real
_atom_type_scat_dispersion_imag
_atom_type_scat_source
C C 0.0033 0.0016 'International Tables Vol C Tables 4.2.6.8 and 6.1.1.4'
H H 0.0000 0.0000 'International Tables Vol C Tables 4.2.6.8 and 6.1.1.4'
N N 0.0061 0.0033 'International Tables Vol C Tables 4.2.6.8 and 6.1.1.4'
Cl Cl 0.1484 0.1585 'International Tables Vol C Tables 4.2.6.8 and 6.1.1.4'
Cu Cu 0.3201 1.2651 'International Tables Vol C Tables 4.2.6.8 and 6.1.1.4'

loop_
_geom_angle_atom_site_label_1
_geom_angle_atom_site_label_2
_geom_angle_atom_site_label_3
_geom_angle
_geom_angle_site_symmetry_1
_geom_angle_site_symmetry_3
C11 C7 N3 107.4(9) . .
C11 C7 H7A 110.2 . .
N3 C7 H7A 110.2 . .
C11 C7 H7B 110.2 . .
N3 C7 H7B 110.2 . .
H7A C7 H7B 108.5 . .
N3 C8 C10 108.2(8) . .
N3 C8 H8A 110.1 . .
C10 C8 H8A 110.1 . .
N3 C8 H8B 110.1 . .
C10 C8 H8B 110.1 . .
H8A C8 H8B 108.4 . .
N3 C9 C12 108.1(9) . .
N3 C9 H9A 110.1 . .
C12 C9 H9A 110.1 . .
N3 C9 H9B 110.1 . .
C12 C9 H9B 110.1 . .
H9A C9 H9B 108.4 . .
N4 C10 C8 106.8(9) . .
N4 C10 H10A 110.4 . .
C8 C10 H10A 110.4 . .
N4 C10 H10B 110.4 . .
C8 C10 H10B 110.4 . .
H10A C10 H10B 108.6 . .
C7 C11 N4 108.5(9) . .
C7 C11 H11A 110.0 . .
N4 C11 H11A 110.0 . .
C7 C11 H11B 110.0 . .
N4 C11 H11B 110.0 . .
H11A C11 H11B 108.4 . .
N4 C12 C9 106.7(9) . .
N4 C12 H12A 110.4 . .
C9 C12 H12A 110.4 . .
N4 C12 H12B 110.4 . .
C9 C12 H12B 110.4 . .
H12A C12 H12B 108.6 . .
N1 C13 C16 108.1(10) . .
N1 C13 H13A 110.1 . .
C16 C13 H13A 110.1 . .
N1 C13 H13B 110.1 . .
C16 C13 H13B 110.1 . .
H13A C13 H13B 108.4 . .
C22 C14 N6 104.9(12) . .
C22 C14 H14A 110.8 . .
N6 C14 H14A 110.8 . .
C22 C14 H14B 110.8 . .
N6 C14 H14B 110.8 . .
H14A C14 H14B 108.8 . .
N2 C15 C23 107.4(9) . .
N2 C15 H15A 110.2 . .
C23 C15 H15A 110.2 . .
N2 C15 H15B 110.2 . .
C23 C15 H15B 110.2 . .
H15A C15 H15B 108.5 . .
N2 C16 C13 107.5(10) . .
N2 C16 H16A 110.2 . .
C13 C16 H16A 110.2 . .
N2 C16 H16B 110.2 . .
C13 C16 H16B 110.2 . .
H16A C16 H16B 108.5 . .
N2 C17 C21 108.6(9) . .
N2 C17 H17A 110.0 . .
C21 C17 H17A 110.0 . .
N2 C17 H17B 110.0 . .
C21 C17 H17B 110.0 . .
H17A C17 H17B 108.4 . .
C24 C18 N6 112.2(16) . .
C24 C18 H18A 109.2 . .
N6 C18 H18A 109.2 . .
C24 C18 H18B 109.2 . .
N6 C18 H18B 109.2 . .
H18A C18 H18B 107.9 . .
C20 C19 N6 109.7(12) . .
C20 C19 H19A 109.7 . .
N6 C19 H19A 109.7 . .
C20 C19 H19B 109.7 . .
N6 C19 H19B 109.7 . .
H19A C19 H19B 108.2 . .
C19 C20 N5 109.7(12) . .
C19 C20 H20A 109.7 . .
N5 C20 H20A 109.7 . .
C19 C20 H20B 109.7 . .
N5 C20 H20B 109.7 . .
H20A C20 H20B 108.2 . .
N1 C21 C17 106.6(9) . .
N1 C21 H21A 110.4 . .
C17 C21 H21A 110.4 . .
N1 C21 H21B 110.4 . .
C17 C21 H21B 110.4 . .
H21A C21 H21B 108.6 . .
C14 C22 N5 110.2(15) . .
C14 C22 H22A 109.6 . .
N5 C22 H22A 109.6 . .
C14 C22 H22B 109.6 . .
N5 C22 H22B 109.6 . .
H22A C22 H22B 108.1 . .
N1 C23 C15 108.4(10) . .
N1 C23 H23A 110.0 . .
C15 C23 H23A 110.0 . .
N1 C23 H23B 110.0 . .
C15 C23 H23B 110.0 . .
H23A C23 H23B 108.4 . .
C18 C24 N5 110.2(19) . .
C18 C24 H24A 109.6 . .
N5 C24 H24A 109.6 . .
C18 C24 H24B 109.6 . .
N5 C24 H24B 109.6 . .
H24A C24 H24B 108.1 . .
C13 N1 C23 110.9(10) . .
C13 N1 C21 110.6(10) . .
C23 N1 C21 110.1(10) . .
C13 N1 H1 108.4 . .
C23 N1 H1 108.4 . .
C21 N1 H1 108.4 . .
C17 N2 C15 109.5(10) . .
C17 N2 C16 109.0(9) . .
C15 N2 C16 110.1(10) . .
C17 N2 H2 109.4 . .
C15 N2 H2 109.4 . .
C16 N2 H2 109.4 . .
C9 N3 C8 109.2(9) . .
C9 N3 C7 110.2(8) . .
C8 N3 C7 110.4(9) . .
C9 N3 H3 109.0 . .
C8 N3 H3 109.0 . .
C7 N3 H3 109.0 . .
C12 N4 C10 109.7(8) . .
C12 N4 C11 110.7(9) . .
C10 N4 C11 108.8(8) . .
C12 N4 H4 109.2 . .
C10 N4 H4 109.2 . .
C11 N4 H4 109.2 . .
C24 N5 C22 116.3(15) . .
C24 N5 C20 105.2(15) . .
C22 N5 C20 101.4(14) . .
C24 N5 H5 111.1 . .
C22 N5 H5 111.1 . .
C20 N5 H5 111.1 . .
C18 N6 C19 111.3(12) . .
C18 N6 C14 106.2(13) . .
C19 N6 C14 111.0(13) . .
C18 N6 H6 109.4 . .
C19 N6 H6 109.4 . .
C14 N6 H6 109.5 . .
Cu2B Cl1 Cu2A 31.5(4) . .
Cu2B Cl1 Cu3A 57.0(4) . .
Cu2A Cl1 Cu3A 76.24(11) . .
Cu2B Cl1 Cu3B 84.0(6) . .
Cu2A Cl1 Cu3B 89.0(5) . .
Cu3A Cl1 Cu3B 34.6(4) . .
Cu2B Cl1 Cu7 72.7(4) . .
Cu2A Cl1 Cu7 72.92(11) . .
Cu3A Cl1 Cu7 123.67(13) . .
Cu3B Cl1 Cu7 156.5(5) . .
Cu16 Cl2 Cu11 79.98(10) 1_565 1_565
Cu16 Cl2 Cu10 91.15(11) 1_565 .
Cu11 Cl2 Cu10 167.26(13) 1_565 .
Cu6 Cl3 Cu8 92.72(11) . 1_545
Cu6 Cl4 Cu16 72.28(9) . .
Cu6 Cl4 Cu14 73.29(9) . .
Cu16 Cl4 Cu14 125.41(12) . .
Cu15 Cl5 Cu14 124.56(12) . 4_557
Cu15 Cl5 Cu16 110.42(12) . .
Cu14 Cl5 Cu16 111.30(11) 4_557 .
Cu2B Cl6 Cu2A 32.8(4) . .
Cu2B Cl6 Cu13 111.3(4) . .
Cu2A Cl6 Cu13 80.20(13) . .
Cu1B Cl7 Cu1A 27.5(4) . .
Cu1B Cl7 Cu3A 80.8(4) . .
Cu1A Cl7 Cu3A 73.41(9) . .
Cu1B Cl7 Cu12 71.7(4) . .
Cu1A Cl7 Cu12 79.00(9) . .
Cu3A Cl7 Cu12 151.68(12) . .
Cu1B Cl7 Cu3B 68.4(5) . .
Cu1A Cl7 Cu3B 49.7(3) . .
Cu3A Cl7 Cu3B 31.3(3) . .
Cu12 Cl7 Cu3B 126.3(3) . .
Cu11 Cl8 Cu15 116.93(13) . .
Cu11 Cl8 Cu5 78.37(11) . .
Cu15 Cl8 Cu5 164.69(15) . .
Cu10 Cl9 Cu14 118.66(13) . 4_567
Cu10 Cl9 Cu7 76.39(10) . .
Cu14 Cl9 Cu7 160.73(16) 4_567 .
Cu1A Cl10 Cu3B 54.7(4) . .
Cu1A Cl10 Cu4 75.01(10) . .
Cu3B Cl10 Cu4 129.7(4) . .
Cu4 Cl11 Cu14 123.28(15) . 1_655
Cu13 Cl12 Cu12 121.18(12) 3_756 3_756
Cu13 Cl12 Cu3A 92.46(11) 3_756 .
Cu12 Cl12 Cu3A 127.31(12) 3_756 .
Cu13 Cl12 Cu2B 142.0(3) 3_756 .
Cu12 Cl12 Cu2B 86.2(3) 3_756 .
Cu3A Cl12 Cu2B 49.9(3) . .
Cu4 Cl13 Cu12 115.11(12) . .
Cu11 Cl14 Cu6 84.18(11) . .
Cu11 Cl14 Cu4 153.01(14) . 1_455
Cu6 Cl14 Cu4 71.15(9) . 1_455
Cu7 Cl15 Cu5 125.24(14) . .
Cu8 Cl16 Cu15 75.92(10) 1_545 4_457
Cu8 Cl16 Cu16 72.85(10) 1_545 .
Cu15 Cl16 Cu16 128.67(13) 4_457 .
Cu7 Cl17 Cu12 116.94(13) . 3_756
Cu7 Cl17 Cu10 75.00(10) . .
Cu12 Cl17 Cu10 167.88(14) 3_756 .
Cu13 Cl18 Cu5 75.41(11) . .
Cu13 Cl18 Cu11 146.61(13) . .
Cu5 Cl18 Cu11 73.69(9) . .
Cu10 Cl19 Cu8 82.39(11) . .
Cu9 Cl20 Cu3B 67.2(5) . .
Cu9 Cl20 Cu3A 98.57(13) . .
Cu3B Cl20 Cu3A 34.9(5) . .
Cu9 Cl37 Cu15 119.12(16) . 4_567
Cu1B Cl38 Cu1A 28.0(4) . .
Cu1B Cl38 Cu5 113.2(4) . .
Cu1A Cl38 Cu5 137.50(15) . .
Cu1B Cl38 Cu2A 55.3(4) . .
Cu1A Cl38 Cu2A 71.33(10) . .
Cu5 Cl38 Cu2A 67.32(10) . .
Cu1B Cu1A Cu3B 114.8(9) . .
Cu1B Cu1A Cl38 59.9(7) . .
Cu3B Cu1A Cl38 126.7(4) . .
Cu1B Cu1A Cl10 172.8(7) . .
Cu3B Cu1A Cl10 63.8(5) . .
Cl38 Cu1A Cl10 126.97(12) . .
Cu1B Cu1A Cl7 67.5(7) . .
Cu3B Cu1A Cl7 74.6(5) . .
Cl38 Cu1A Cl7 127.39(13) . .
Cl10 Cu1A Cl7 105.63(11) . .
Cu1B Cu1A Cu3A 86.4(8) . .
Cu3B Cu1A Cu3A 29.1(5) . .
Cl38 Cu1A Cu3A 118.52(11) . .
Cl10 Cu1A Cu3A 91.16(9) . .
Cl7 Cu1A Cu3A 54.53(8) . .
Cu1B Cu1A Cu2A 42.7(8) . .
Cu3B Cu1A Cu2A 82.1(4) . .
Cl38 Cu1A Cu2A 59.09(10) . .
Cl10 Cu1A Cu2A 140.51(11) . .
Cl7 Cu1A Cu2A 82.19(10) . .
Cu3A Cu1A Cu2A 61.47(8) . .
Cu1B Cu1A Cu4 125.7(8) . .
Cu3B Cu1A Cu4 118.9(5) . .
Cl38 Cu1A Cu4 92.89(10) . .
Cl10 Cu1A Cu4 55.12(8) . .
Cl7 Cu1A Cu4 119.59(10) . .
Cu3A Cu1A Cu4 144.70(8) . .
Cu2A Cu1A Cu4 151.98(9) . .
Cu1B Cu1A Cu12 62.2(8) . .
Cu3B Cu1A Cu12 124.9(5) . .
Cl38 Cu1A Cu12 100.18(9) . .
Cl10 Cu1A Cu12 112.36(9) . .
Cl7 Cu1A Cu12 52.69(7) . .
Cu3A Cu1A Cu12 106.97(7) . .
Cu2A Cu1A Cu12 103.14(7) . .
Cu4 Cu1A Cu12 80.62(6) . .
Cu1A Cu1B Cl38 92.1(8) . .
Cu1A Cu1B Cl7 85.0(8) . .
Cl38 Cu1B Cl7 176.9(8) . .
Cu1A Cu1B Cu2A 117.7(10) . .
Cl38 Cu1B Cu2A 76.4(5) . .
Cl7 Cu1B Cu2A 104.1(6) . .
Cu1A Cu1B Cu12 97.4(9) . .
Cl38 Cu1B Cu12 121.9(6) . .
Cl7 Cu1B Cu12 59.6(3) . .
Cu2A Cu1B Cu12 140.7(6) . .
Cu1A Cu1B Cu3B 44.6(7) . .
Cl38 Cu1B Cu3B 111.8(7) . .
Cl7 Cu1B Cu3B 65.4(5) . .
Cu2A Cu1B Cu3B 83.2(5) . .
Cu12 Cu1B Cu3B 114.7(6) . .
Cu1A Cu1B Cu2B 110.1(10) . .
Cl38 Cu1B Cu2B 100.8(6) . .
Cl7 Cu1B Cu2B 79.4(5) . .
Cu2A Cu1B Cu2B 25.4(3) . .
Cu12 Cu1B Cu2B 128.1(6) . .
Cu3B Cu1B Cu2B 67.3(5) . .
Cu1A Cu1B Cu3A 72.3(7) . .
Cl38 Cu1B Cu3A 124.9(6) . .
Cl7 Cu1B Cu3A 53.2(3) . .
Cu2A Cu1B Cu3A 66.7(4) . .
Cu12 Cu1B Cu3A 112.5(5) . .
Cu3B Cu1B Cu3A 28.3(4) . .
Cu2B Cu1B Cu3A 44.4(4) . .
Cu2B Cu2A Cu1B 105.8(8) . .
Cu2B Cu2A Cl6 66.4(7) . .
Cu1B Cu2A Cl6 102.5(4) . .
Cu2B Cu2A Cl1 68.3(7) . .
Cu1B Cu2A Cl1 97.9(4) . .
Cl6 Cu2A Cl1 133.87(19) . .
Cu2B Cu2A Cl38 150.4(7) . .
Cu1B Cu2A Cl38 48.3(4) . .
Cl6 Cu2A Cl38 126.13(16) . .
Cl1 Cu2A Cl38 98.17(12) . .
Cu2B Cu2A Cu5 154.5(7) . .
Cu1B Cu2A Cu5 96.5(4) . .
Cl6 Cu2A Cu5 97.05(11) . .
Cl1 Cu2A Cu5 121.32(11) . .
Cl38 Cu2A Cu5 54.97(10) . .
Cu2B Cu2A Cu1A 101.1(7) . .
Cu1B Cu2A Cu1A 19.6(4) . .
Cl6 Cu2A Cu1A 118.58(11) . .
Cl1 Cu2A Cu1A 78.55(10) . .
Cl38 Cu2A Cu1A 49.58(9) . .
Cu5 Cu2A Cu1A 103.99(12) . .
Cu2B Cu2A Cu7 73.7(7) . .
Cu1B Cu2A Cu7 152.1(4) . .
Cl6 Cu2A Cu7 102.58(13) . .
Cl1 Cu2A Cu7 55.36(10) . .
Cl38 Cu2A Cu7 121.35(11) . .
Cu5 Cu2A Cu7 92.45(8) . .
Cu1A Cu2A Cu7 132.62(9) . .
Cu2B Cu2A Cu3A 43.9(7) . .
Cu1B Cu2A Cu3A 69.6(4) . .
Cl6 Cu2A Cu3A 98.02(12) . .
Cl1 Cu2A Cu3A 51.92(9) . .
Cl38 Cu2A Cu3A 106.89(11) . .
Cu5 Cu2A Cu3A 161.38(12) . .
Cu1A Cu2A Cu3A 58.92(6) . .
Cu7 Cu2A Cu3A 94.87(10) . .
Cu2B Cu2A Cu13 114.1(7) . .
Cu1B Cu2A Cu13 75.8(4) . .
Cl6 Cu2A Cu13 50.05(9) . .
Cl1 Cu2A Cu13 173.61(14) . .
Cl38 Cu2A Cu13 76.90(11) . .
Cu5 Cu2A Cu13 59.21(7) . .
Cu1A Cu2A Cu13 95.11(10) . .
Cu7 Cu2A Cu13 130.68(9) . .
Cu3A Cu2A Cu13 125.26(8) . .
Cu2A Cu2B Cl6 80.7(7) . .
Cu2A Cu2B Cu3A 112.8(9) . .
Cl6 Cu2B Cu3A 132.5(7) . .
Cu2A Cu2B Cl1 80.1(7) . .
Cl6 Cu2B Cl1 158.7(8) . .
Cu3A Cu2B Cl1 64.7(4) . .
Cu2A Cu2B Cl12 165.5(10) . .
Cl6 Cu2B Cl12 97.8(5) . .
Cu3A Cu2B Cl12 57.9(3) . .
Cl1 Cu2B Cl12 103.1(5) . .
Cu2A Cu2B Cu7 80.8(7) . .
Cl6 Cu2B Cu7 109.9(6) . .
Cu3A Cu2B Cu7 117.1(6) . .
Cl1 Cu2B Cu7 57.7(3) . .
Cl12 Cu2B Cu7 113.0(5) . .
Cu2A Cu2B Cu1B 48.8(6) . .
Cl6 Cu2B Cu1B 89.1(6) . .
Cu3A Cu2B Cu1B 71.9(5) . .
Cl1 Cu2B Cu1B 85.3(5) . .
Cl12 Cu2B Cu1B 117.0(6) . .
Cu7 Cu2B Cu1B 123.0(6) . .
Cu2A Cu2B Cu3B 89.7(8) . .
Cl6 Cu2B Cu3B 138.6(7) . .
Cu3A Cu2B Cu3B 24.1(3) . .
Cl1 Cu2B Cu3B 50.5(5) . .
Cl12 Cu2B Cu3B 81.9(5) . .
Cu7 Cu2B Cu3B 108.2(6) . .
Cu1B Cu2B Cu3B 56.1(5) . .
Cu3B Cu3A Cu2B 116.9(7) . .
Cu3B Cu3A Cl1 74.5(6) . .
Cu2B Cu3A Cl1 58.4(4) . .
Cu3B Cu3A Cl20 70.0(6) . .
Cu2B Cu3A Cl20 162.3(4) . .
Cl1 Cu3A Cl20 111.97(11) . .
Cu3B Cu3A Cl7 86.7(7) . .
Cu2B Cu3A Cl7 88.4(4) . .
Cl1 Cu3A Cl7 125.04(11) . .
Cl20 Cu3A Cl7 108.70(11) . .
Cu3B Cu3A Cl12 169.7(6) . .
Cu2B Cu3A Cl12 72.2(4) . .
Cl1 Cu3A Cl12 108.73(11) . .
Cl20 Cu3A Cl12 99.81(11) . .
Cl7 Cu3A Cl12 98.83(10) . .
Cu3B Cu3A Cu1A 47.7(7) . .
Cu2B Cu3A Cu1A 82.0(4) . .
Cl1 Cu3A Cu1A 78.93(9) . .
Cl20 Cu3A Cu1A 111.89(10) . .
Cl7 Cu3A Cu1A 52.06(7) . .
Cl12 Cu3A Cu1A 141.97(10) . .
Cu3B Cu3A Cu2A 94.5(6) . .
Cu2B Cu3A Cu2A 23.3(4) . .
Cl1 Cu3A Cu2A 51.84(8) . .
Cl20 Cu3A Cu2A 161.34(10) . .
Cl7 Cu3A Cu2A 79.82(10) . .
Cl12 Cu3A Cu2A 95.06(10) . .
Cu1A Cu3A Cu2A 59.61(8) . .
Cu3B Cu3A Cu1B 68.6(7) . .
Cu2B Cu3A Cu1B 63.7(5) . .
Cl1 Cu3A Cu1B 79.2(3) . .
Cl20 Cu3A Cu1B 131.9(3) . .
Cl7 Cu3A Cu1B 46.0(3) . .
Cl12 Cu3A Cu1B 121.4(3) . .
Cu1A Cu3A Cu1B 21.3(3) . .
Cu2A Cu3A Cu1B 43.7(3) . .
Cu3A Cu3B Cu1A 103.2(10) . .
Cu3A Cu3B Cl20 75.1(5) . .
Cu1A Cu3B Cl20 150.9(8) . .
Cu3A Cu3B Cl10 154.9(12) . .
Cu1A Cu3B Cl10 61.5(3) . .
Cl20 Cu3B Cl10 108.1(6) . .
Cu3A Cu3B Cl1 70.9(6) . .
Cu1A Cu3B Cl1 93.4(5) . .
Cl20 Cu3B Cl1 112.7(6) . .
Cl10 Cu3B Cl1 126.5(7) . .
Cu3A Cu3B Cu9 122.4(8) . .
Cu1A Cu3B Cu9 134.3(7) . .
Cl20 Cu3B Cu9 53.6(4) . .
Cl10 Cu3B Cu9 74.4(5) . .
Cl1 Cu3B Cu9 103.9(7) . .
Cu3A Cu3B Cl7 62.0(7) . .
Cu1A Cu3B Cl7 55.7(5) . .
Cl20 Cu3B Cl7 100.9(6) . .
Cl10 Cu3B Cl7 93.2(5) . .
Cl1 Cu3B Cl7 111.0(7) . .
Cu9 Cu3B Cl7 143.2(6) . .
Cu3A Cu3B Cu1B 83.1(9) . .
Cu1A Cu3B Cu1B 20.6(4) . .
Cl20 Cu3B Cu1B 146.9(9) . .
Cl10 Cu3B Cu1B 82.0(5) . .
Cl1 Cu3B Cu1B 82.3(5) . .
Cu9 Cu3B Cu1B 154.4(7) . .
Cl7 Cu3B Cu1B 46.2(4) . .
Cu3A Cu3B Cu2B 39.0(5) . .
Cu1A Cu3B Cu2B 76.4(6) . .
Cl20 Cu3B Cu2B 112.3(6) . .
Cl10 Cu3B Cu2B 137.3(6) . .
Cl1 Cu3B Cu2B 45.5(4) . .
Cu9 Cu3B Cu2B 143.0(6) . .
Cl7 Cu3B Cu2B 66.5(5) . .
Cu1B Cu3B Cu2B 56.6(5) . .
Cl11 Cu4 Cl13 147.18(13) . .
Cl11 Cu4 Cl10 100.50(11) . .
Cl13 Cu4 Cl10 107.30(11) . .
Cl11 Cu4 Cl14 102.63(11) . 1_655
Cl13 Cu4 Cl14 92.63(11) . 1_655
Cl10 Cu4 Cl14 93.95(10) . 1_655
Cl11 Cu4 Cu1A 101.97(10) . .
Cl13 Cu4 Cu1A 83.62(9) . .
Cl10 Cu4 Cu1A 49.88(8) . .
Cl14 Cu4 Cu1A 139.37(9) 1_655 .
Cl11 Cu4 Cu6 73.73(9) . 1_655
Cl13 Cu4 Cu6 96.80(9) . 1_655
Cl10 Cu4 Cu6 136.17(10) . 1_655
Cl14 Cu4 Cu6 47.98(7) 1_655 1_655
Cu1A Cu4 Cu6 172.65(8) . 1_655
Cl15 Cu5 Cl18 118.09(13) . .
Cl15 Cu5 Cl38 111.59(12) . .
Cl18 Cu5 Cl38 120.79(12) . .
Cl15 Cu5 Cl8 105.67(12) . .
Cl18 Cu5 Cl8 101.53(12) . .
Cl38 Cu5 Cl8 93.85(12) . .
Cl15 Cu5 Cu2A 71.24(10) . .
Cl18 Cu5 Cu2A 111.10(10) . .
Cl38 Cu5 Cu2A 57.71(10) . .
Cl8 Cu5 Cu2A 144.49(11) . .
Cl15 Cu5 Cu13 114.45(10) . .
Cl18 Cu5 Cu13 51.87(8) . .
Cl38 Cu5 Cu13 79.86(9) . .
Cl8 Cu5 Cu13 138.91(10) . .
Cu2A Cu5 Cu13 62.39(7) . .
Cl15 Cu5 Cu11 106.13(11) . .
Cl18 Cu5 Cu11 58.86(9) . .
Cl38 Cu5 Cu11 132.46(10) . .
Cl8 Cu5 Cu11 47.74(9) . .
Cu2A Cu5 Cu11 167.64(9) . .
Cu13 Cu5 Cu11 109.70(7) . .
Cl3 Cu6 Cl14 126.29(12) . .
Cl3 Cu6 Cl4 132.12(12) . .
Cl14 Cu6 Cl4 100.58(11) . .
Cl3 Cu6 Cu16 98.38(10) . .
Cl14 Cu6 Cu16 106.33(10) . .
Cl4 Cu6 Cu16 54.47(8) . .
Cl3 Cu6 Cu14 101.29(9) . .
Cl14 Cu6 Cu14 120.73(9) . .
Cl4 Cu6 Cu14 54.12(8) . .
Cu16 Cu6 Cu14 98.13(7) . .
Cl3 Cu6 Cu4 92.32(9) . 1_455
Cl14 Cu6 Cu4 60.87(8) . 1_455
Cl4 Cu6 Cu4 122.06(9) . 1_455
Cu16 Cu6 Cu4 166.87(8) . 1_455
Cu14 Cu6 Cu4 87.14(6) . 1_455
Cl17 Cu7 Cl15 130.30(13) . .
Cl17 Cu7 Cl1 112.61(12) . .
Cl15 Cu7 Cl1 106.81(11) . .
Cl17 Cu7 Cl9 97.68(11) . .
Cl15 Cu7 Cl9 99.58(12) . .
Cl1 Cu7 Cl9 105.72(12) . .
Cl17 Cu7 Cu2B 90.0(3) . .
Cl15 Cu7 Cu2B 93.4(3) . .
Cl1 Cu7 Cu2B 49.5(3) . .
Cl9 Cu7 Cu2B 154.9(3) . .
Cl17 Cu7 Cu2A 113.07(11) . .
Cl15 Cu7 Cu2A 70.42(10) . .
Cl1 Cu7 Cu2A 51.72(8) . .
Cl9 Cu7 Cu2A 146.77(11) . .
Cu2B Cu7 Cu2A 25.5(3) . .
Cl17 Cu7 Cu10 57.15(8) . .
Cl15 Cu7 Cu10 105.67(10) . .
Cl1 Cu7 Cu10 141.23(10) . .
Cl9 Cu7 Cu10 47.89(8) . .
Cu2B Cu7 Cu10 147.0(3) . .
Cu2A Cu7 Cu10 164.32(9) . .
Cl3 Cu8 Cl16 132.01(12) 1_565 1_565
Cl3 Cu8 Cl19 116.77(12) 1_565 .
Cl16 Cu8 Cl19 111.14(12) 1_565 .
Cl3 Cu8 Cu16 97.09(10) 1_565 1_565
Cl16 Cu8 Cu16 56.47(8) 1_565 1_565
Cl19 Cu8 Cu16 117.80(10) . 1_565
Cl3 Cu8 Cu15 102.89(9) 1_565 4_467
Cl16 Cu8 Cu15 52.83(8) 1_565 4_467
Cl19 Cu8 Cu15 119.10(10) . 4_467
Cu16 Cu8 Cu15 99.52(7) 1_565 4_467
Cl3 Cu8 Cu10 124.77(10) 1_565 .
Cl16 Cu8 Cu10 86.17(9) 1_565 .
Cl19 Cu8 Cu10 47.72(8) . .
Cu16 Cu8 Cu10 70.09(6) 1_565 .
Cu15 Cu8 Cu10 131.77(7) 4_467 .
Cl37 Cu9 Cl20 158.53(16) . .
Cl37 Cu9 Cu3B 112.8(4) . .
Cl20 Cu9 Cu3B 59.2(3) . .
Cl9 Cu10 Cl19 127.61(14) . .
Cl9 Cu10 Cl2 115.34(12) . .
Cl19 Cu10 Cl2 109.62(12) . .
Cl9 Cu10 Cl17 96.39(12) . .
Cl19 Cu10 Cl17 102.81(12) . .
Cl2 Cu10 Cl17 97.91(11) . .
Cl9 Cu10 Cu7 55.73(9) . .
Cl19 Cu10 Cu7 106.59(11) . .
Cl2 Cu10 Cu7 134.99(10) . .
Cl17 Cu10 Cu7 47.86(8) . .
Cl9 Cu10 Cu8 123.74(11) . .
Cl19 Cu10 Cu8 49.89(9) . .
Cl2 Cu10 Cu8 71.65(8) . .
Cl17 Cu10 Cu8 139.46(9) . .
Cu7 Cu10 Cu8 152.99(9) . .
Cl8 Cu11 Cl14 125.82(13) . .
Cl8 Cu11 Cl2 113.37(12) . 1_545
Cl14 Cu11 Cl2 116.99(12) . 1_545
Cl8 Cu11 Cl18 96.66(12) . .
Cl14 Cu11 Cl18 93.43(11) . .
Cl2 Cu11 Cl18 99.81(10) 1_545 .
Cl8 Cu11 Cu16 96.58(9) . .
Cl14 Cu11 Cu16 102.00(10) . .
Cl2 Cu11 Cu16 48.30(7) 1_545 .
Cl18 Cu11 Cu16 148.10(10) . .
Cl8 Cu11 Cu5 53.89(9) . .
Cl14 Cu11 Cu5 101.55(10) . .
Cl2 Cu11 Cu5 131.73(10) 1_545 .
Cl18 Cu11 Cu5 47.45(7) . .
Cu16 Cu11 Cu5 149.74(8) . .
Cl12 Cu12 Cl13 120.01(11) 3_746 .
Cl12 Cu12 Cl17 116.79(11) 3_746 3_746
Cl13 Cu12 Cl17 101.96(11) . 3_746
Cl12 Cu12 Cl7 106.62(11) 3_746 .
Cl13 Cu12 Cl7 111.97(11) . .
Cl17 Cu12 Cl7 97.29(10) 3_746 .
Cl12 Cu12 Cu1B 76.5(3) 3_746 .
Cl13 Cu12 Cu1B 96.5(3) . .
Cl17 Cu12 Cu1B 145.7(3) 3_746 .
Cl7 Cu12 Cu1B 48.7(3) . .
Cl12 Cu12 Cu1A 94.87(8) 3_746 .
Cl13 Cu12 Cu1A 79.54(8) . .
Cl17 Cu12 Cu1A 140.30(9) 3_746 .
Cl7 Cu12 Cu1A 48.31(7) . .
Cu1B Cu12 Cu1A 20.4(3) . .
Cl6 Cu13 Cl12 121.74(11) . 3_746
Cl6 Cu13 Cl18 120.47(12) . .
Cl12 Cu13 Cl18 117.72(11) 3_746 .
Cl6 Cu13 Cu5 96.14(9) . .
Cl12 Cu13 Cu5 116.96(10) 3_746 .
Cl18 Cu13 Cu5 52.72(8) . .
Cl6 Cu13 Cu2A 49.75(10) . .
Cl12 Cu13 Cu2A 108.83(10) 3_746 .
Cl18 Cu13 Cu2A 108.11(10) . .
Cu5 Cu13 Cu2A 58.39(7) . .
Cl5 Cu14 Cl11 118.03(12) 4_457 1_455
Cl5 Cu14 Cl9 112.77(11) 4_457 4_467
Cl11 Cu14 Cl9 99.95(11) 1_455 4_467
Cl5 Cu14 Cl4 113.60(11) 4_457 .
Cl11 Cu14 Cl4 110.60(12) 1_455 .
Cl9 Cu14 Cl4 99.54(11) 4_467 .
Cl5 Cu14 Cu6 99.51(8) 4_457 .
Cl11 Cu14 Cu6 75.60(9) 1_455 .
Cl9 Cu14 Cu6 144.74(10) 4_467 .
Cl4 Cu14 Cu6 52.60(8) . .
Cl5 Cu15 Cl37 123.35(12) . 4_467
Cl5 Cu15 Cl16 111.15(11) . 4_557
Cl37 Cu15 Cl16 111.58(12) 4_467 4_557
Cl5 Cu15 Cl8 106.70(11) . .
Cl37 Cu15 Cl8 97.42(11) 4_467 .
Cl16 Cu15 Cl8 103.65(12) 4_557 .
Cl5 Cu15 Cu8 97.37(9) . 4_567
Cl37 Cu15 Cu8 82.15(9) 4_467 4_567
Cl16 Cu15 Cu8 51.25(8) 4_557 4_567
Cl8 Cu15 Cu8 150.95(10) . 4_567
Cl2 Cu16 Cl5 111.58(11) 1_545 .
Cl2 Cu16 Cl4 130.88(12) 1_545 .
Cl5 Cu16 Cl4 98.78(10) . .
Cl2 Cu16 Cl16 119.13(12) 1_545 .
Cl5 Cu16 Cl16 92.86(10) . .
Cl4 Cu16 Cl16 95.88(10) . .
Cl2 Cu16 Cu6 84.32(9) 1_545 .
Cl5 Cu16 Cu6 148.75(10) . .
Cl4 Cu16 Cu6 53.25(8) . .
Cl16 Cu16 Cu6 102.74(9) . .
Cl2 Cu16 Cu8 78.07(9) 1_545 1_545
Cl5 Cu16 Cu8 138.00(10) . 1_545
Cl4 Cu16 Cu8 104.40(9) . 1_545
Cl16 Cu16 Cu8 50.69(8) . 1_545
Cu6 Cu16 Cu8 69.93(5) . 1_545
Cl2 Cu16 Cu11 51.72(8) 1_545 .
Cl5 Cu16 Cu11 103.29(9) . .
Cl4 Cu16 Cu11 84.99(9) . .
Cl16 Cu16 Cu11 163.53(9) . .
Cu6 Cu16 Cu11 64.69(6) . .
Cu8 Cu16 Cu11 113.12(7) 1_545 .

loop_
_geom_bond_atom_site_label_1
_geom_bond_atom_site_label_2
_geom_bond_distance
_geom_bond_site_symmetry_2
C7 C11 1.503(16) .
C7 N3 1.514(14) .
C7 H7A 0.9700 .
C7 H7B 0.9700 .
C8 N3 1.490(13) .
C8 C10 1.524(14) .
C8 H8A 0.9700 .
C8 H8B 0.9700 .
C9 N3 1.488(14) .
C9 C12 1.539(16) .
C9 H9A 0.9700 .
C9 H9B 0.9700 .
C10 N4 1.511(13) .
C10 H10A 0.9700 .
C10 H10B 0.9700 .
C11 N4 1.516(14) .
C11 H11A 0.9700 .
C11 H11B 0.9700 .
C12 N4 1.504(14) .
C12 H12A 0.9700 .
C12 H12B 0.9700 .
C13 N1 1.458(16) .
C13 C16 1.527(18) .
C13 H13A 0.9700 .
C13 H13B 0.9700 .
C14 C22 1.50(2) .
C14 N6 1.52(2) .
C14 H14A 0.9700 .
C14 H14B 0.9700 .
C15 N2 1.512(15) .
C15 C23 1.513(17) .
C15 H15A 0.9700 .
C15 H15B 0.9700 .
C16 N2 1.510(15) .
C16 H16A 0.9700 .
C16 H16B 0.9700 .
C17 N2 1.480(15) .
C17 C21 1.539(16) .
C17 H17A 0.9700 .
C17 H17B 0.9700 .
C18 C24 1.42(3) .
C18 N6 1.43(2) .
C18 H18A 0.9700 .
C18 H18B 0.9700 .
C19 C20 1.45(2) .
C19 N6 1.49(2) .
C19 H19A 0.9700 .
C19 H19B 0.9700 .
C20 N5 1.51(2) .
C20 H20A 0.9700 .
C20 H20B 0.9700 .
C21 N1 1.492(15) .
C21 H21A 0.9700 .
C21 H21B 0.9700 .
C22 N5 1.50(2) .
C22 H22A 0.9700 .
C22 H22B 0.9700 .
C23 N1 1.486(14) .
C23 H23A 0.9700 .
C23 H23B 0.9700 .
C24 N5 1.49(3) .
C24 H24A 0.9700 .
C24 H24B 0.9700 .
N1 H1 0.9100 .
N2 H2 0.9100 .
N3 H3 0.9100 .
N4 H4 0.9100 .
N5 H5 0.9100 .
N6 H6 0.9100 .
Cl1 Cu2B 2.190(14) .
Cl1 Cu2A 2.322(4) .
Cl1 Cu3A 2.324(3) .
Cl1 Cu3B 2.369(15) .
Cl1 Cu7 2.433(3) .
Cl2 Cu16 2.268(3) 1_565
Cl2 Cu11 2.384(3) 1_565
Cl2 Cu10 2.450(3) .
Cl3 Cu6 2.225(3) .
Cl3 Cu8 2.230(3) 1_545
Cl4 Cu6 2.349(3) .
Cl4 Cu16 2.386(3) .
Cl4 Cu14 2.396(3) .
Cl5 Cu15 2.281(3) .
Cl5 Cu14 2.289(3) 4_557
Cl5 Cu16 2.374(3) .
Cl6 Cu2B 2.083(15) .
Cl6 Cu2A 2.243(3) .
Cl6 Cu13 2.253(3) .
Cl7 Cu1B 2.134(14) .
Cl7 Cu1A 2.301(3) .
Cl7 Cu3A 2.376(3) .
Cl7 Cu12 2.450(3) .
Cl7 Cu3B 2.69(2) .
Cl8 Cu11 2.272(4) .
Cl8 Cu15 2.469(3) .
Cl8 Cu5 2.480(3) .
Cl9 Cu10 2.258(3) .
Cl9 Cu14 2.390(3) 4_567
Cl9 Cu7 2.516(3) .
Cl10 Cu1A 2.287(3) .
Cl10 Cu3B 2.335(14) .
Cl10 Cu4 2.454(3) .
Cl11 Cu4 2.231(3) .
Cl11 Cu14 2.328(3) 1_655
Cl12 Cu13 2.280(3) 3_756
Cl12 Cu12 2.295(3) 3_756
Cl12 Cu3A 2.387(3) .
Cl12 Cu2B 2.684(15) .
Cl13 Cu4 2.235(3) .
Cl13 Cu12 2.300(3) .
Cl14 Cu11 2.278(3) .
Cl14 Cu6 2.344(3) .
Cl14 Cu4 2.756(3) 1_455
Cl15 Cu7 2.279(3) .
Cl15 Cu5 2.282(3) .
Cl16 Cu8 2.294(3) 1_545
Cl16 Cu15 2.344(3) 4_457
Cl16 Cu16 2.472(3) .
Cl17 Cu7 2.271(3) .
Cl17 Cu12 2.379(3) 3_756
Cl17 Cu10 2.573(3) .
Cl18 Cu13 2.282(3) .
Cl18 Cu5 2.308(3) .
Cl18 Cu11 2.682(3) .
Cl19 Cu10 2.263(3) .
Cl19 Cu8 2.339(3) .
Cl20 Cu9 2.150(3) .
Cl20 Cu3B 2.297(14) .
Cl20 Cu3A 2.361(3) .
Cl37 Cu9 2.145(3) .
Cl37 Cu15 2.285(3) 4_567
Cl38 Cu1B 1.959(14) .
Cl38 Cu1A 2.263(3) .
Cl38 Cu5 2.470(4) .
Cl38 Cu2A 2.550(4) .
Cu1A Cu1B 1.065(14) .
Cu1A Cu3B 2.124(14) .
Cu1A Cu3A 2.795(2) .
Cu1A Cu2A 2.816(3) .
Cu1A Cu4 2.889(2) .
Cu1A Cu12 3.024(2) .
Cu1B Cu2A 2.158(14) .
Cu1B Cu12 2.697(14) .
Cu1B Cu3B 2.75(2) .
Cu1B Cu2B 2.76(2) .
Cu1B Cu3A 2.928(14) .
Cu2A Cu2B 1.232(15) .
Cu2A Cu5 2.783(3) .
Cu2A Cu7 2.827(3) .
Cu2A Cu3A 2.868(3) .
Cu2A Cu13 2.896(3) .
Cu2B Cu3A 2.156(15) .
Cu2B Cu7 2.748(14) .
Cu2B Cu3B 3.05(2) .
Cu3A Cu3B 1.396(17) .
Cu3B Cu9 2.464(19) .
Cu4 Cl14 2.756(3) 1_655
Cu4 Cu6 2.986(2) 1_655
Cu5 Cu13 2.807(2) .
Cu5 Cu11 3.007(3) .
Cu6 Cu16 2.792(2) .
Cu6 Cu14 2.832(2) .
Cu6 Cu4 2.986(2) 1_455
Cu7 Cu10 2.959(3) .
Cu8 Cl3 2.230(3) 1_565
Cu8 Cl16 2.294(3) 1_565
Cu8 Cu16 2.833(2) 1_565
Cu8 Cu15 2.853(2) 4_467
Cu8 Cu10 3.031(2) .
Cu11 Cl2 2.384(3) 1_545
Cu11 Cu16 2.991(3) .
Cu12 Cl12 2.295(3) 3_746
Cu12 Cl17 2.379(3) 3_746
Cu13 Cl12 2.280(3) 3_746
Cu14 Cl5 2.289(3) 4_457
Cu14 Cl11 2.328(3) 1_455
Cu14 Cl9 2.390(3) 4_467
Cu15 Cl37 2.285(3) 4_467
Cu15 Cl16 2.344(3) 4_557
Cu15 Cu8 2.853(2) 4_567
Cu16 Cl2 2.268(3) 1_545
Cu16 Cu8 2.833(2) 1_545
